data_1559287
loop_
_publ_author_name
'Kuntze-Fechner, Maximilian'
'Holthausen, Max C C.'
'Marder, Todd B.'
'Braunschweig, Holger'
'Krummenacher, Ivo'
'Radius, Udo'
'Tendera, Lukas'
'Verplancke, Hendrik'
'Diefenbach, Martin'

_publ_section_title
;
 Coligand Role in the NHC Nickel catalyzed C--F Bond Activation:
 Investigations on the Insertion of bis(NHC) Nickel into the C--F Bond of
 Hexafluorobenzene&#x00A0;
;
_journal_name_full 'Chemical Science'
_journal_paper_doi 10.1039/D0SC04237D
_journal_year 2020
_chemical_formula_moiety 'C48 H48 F6 N4 Ni'
_chemical_formula_sum 'C48 H48 F6 N4 Ni'
_chemical_formula_weight 853.61
_space_group_crystal_system orthorhombic
_space_group_IT_number 61
_space_group_name_Hall '-P 2ac 2ab'
_space_group_name_H-M_alt 'P b c a'
_atom_sites_solution_hydrogens geom
_audit_creation_method SHELXL-2014/7
_audit_update_record
;
2020-07-20 deposited with the CCDC.	2020-10-06 downloaded from the CCDC.
;
_cell_angle_alpha 90
_cell_angle_beta 90
_cell_angle_gamma 90
_cell_formula_units_Z 8
_cell_length_a 20.5349(10)
_cell_length_b 18.6375(9)
_cell_length_c 22.7188(12)
_cell_measurement_reflns_used 9480
_cell_measurement_temperature 200(2)
_cell_measurement_theta_max 26.61
_cell_measurement_theta_min 2.19
_cell_volume 8694.9(8)
_computing_cell_refinement 'Bruker SAINT'
_computing_data_collection 'Bruker APEX2'
_computing_data_reduction 'Bruker SAINT'
_computing_molecular_graphics 'Bruker SHELXTL'
_computing_publication_material 'Bruker SHELXTL'
_computing_structure_refinement 'SHELXL-2014 (Sheldrick 2014)'
_computing_structure_solution 'SHELXS-97 (Sheldrick 2008)'
_diffrn_ambient_temperature 200(2)
_diffrn_measured_fraction_theta_full 1.000
_diffrn_measured_fraction_theta_max 0.999
_diffrn_measurement_device_type 'Bruker X8-APEX II'
_diffrn_measurement_method '\f and \w scans'
_diffrn_radiation_source 'rotating anode'
_diffrn_radiation_type MoK\a
_diffrn_radiation_wavelength 0.71073
_diffrn_reflns_av_R_equivalents 0.0600
_diffrn_reflns_av_unetI/netI 0.0297
_diffrn_reflns_Laue_measured_fraction_full 1.000
_diffrn_reflns_Laue_measured_fraction_max 0.999
_diffrn_reflns_limit_h_max 25
_diffrn_reflns_limit_h_min -26
_diffrn_reflns_limit_k_max 23
_diffrn_reflns_limit_k_min -23
_diffrn_reflns_limit_l_max 28
_diffrn_reflns_limit_l_min -28
_diffrn_reflns_number 115783
_diffrn_reflns_point_group_measured_fraction_full 1.000
_diffrn_reflns_point_group_measured_fraction_max 0.999
_diffrn_reflns_theta_full 26.000
_diffrn_reflns_theta_max 26.806
_diffrn_reflns_theta_min 1.726
_exptl_absorpt_coefficient_mu 0.510
_exptl_absorpt_correction_T_max 0.7454
_exptl_absorpt_correction_T_min 0.6873
_exptl_absorpt_correction_type multi-scan
_exptl_absorpt_process_details 'SADABS-2016/2 - Bruker AXS area detector scaling and absorption correction'
_exptl_crystal_colour yellow
_exptl_crystal_density_diffrn 1.304
_exptl_crystal_description block
_exptl_crystal_F_000 3568
_exptl_crystal_size_max 0.337
_exptl_crystal_size_mid 0.32
_exptl_crystal_size_min 0.305
_refine_diff_density_max 0.535
_refine_diff_density_min -0.497
_refine_diff_density_rms 0.056
_refine_ls_extinction_method none
_refine_ls_goodness_of_fit_ref 1.090
_refine_ls_hydrogen_treatment constr
_refine_ls_matrix_type full
_refine_ls_number_parameters 620
_refine_ls_number_reflns 9293
_refine_ls_number_restraints 372
_refine_ls_restrained_S_all 1.144
_refine_ls_R_factor_all 0.0815
_refine_ls_R_factor_gt 0.0567
_refine_ls_shift/su_max 0.002
_refine_ls_shift/su_mean 0.000
_refine_ls_structure_factor_coef Fsqd
_refine_ls_weighting_details 'w=1/[\s^2^(Fo^2^)+(0.0501P)^2^+9.6430P] where P=(Fo^2^+2Fc^2^)/3'
_refine_ls_weighting_scheme calc
_refine_ls_wR_factor_gt 0.1233
_refine_ls_wR_factor_ref 0.1358
_reflns_Friedel_coverage 0.000
_reflns_number_gt 6964
_reflns_number_total 9293
_reflns_threshold_expression 'I > 2\s(I)'
_cod_data_source_file d0sc04237d2.cif
_cod_data_source_block Compound_3
_cod_database_code 1559287
_shelx_shelxl_version_number 2014/7
_shelx_space_group_comment
;
The symmetry employed for this shelxl refinement is uniquely defined
by the following loop, which should always be used as a source of
symmetry information in preference to the above space-group names.
They are only intended as comments.
;

loop_
_space_group_symop_operation_xyz
'x, y, z'
'-x+1/2, -y, z+1/2'
'-x, y+1/2, -z+1/2'
'x+1/2, -y+1/2, -z'
'-x, -y, -z'
'x-1/2, y, -z-1/2'
'x, -y-1/2, z-1/2'
'-x-1/2, y-1/2, z'

loop_
_atom_site_label
_atom_site_type_symbol
_atom_site_fract_x
_atom_site_fract_y
_atom_site_fract_z
_atom_site_U_iso_or_equiv
_atom_site_adp_type
_atom_site_occupancy
_atom_site_site_symmetry_order
_atom_site_calc_flag
_atom_site_refinement_flags_posn
_atom_site_refinement_flags_adp
_atom_site_refinement_flags_occupancy
_atom_site_disorder_assembly
_atom_site_disorder_group
Ni1 Ni 0.61645(2) 0.40651(2) 0.27686(2) 0.02711(10) Uani 1 1 d . . . . .
C1A_1 C 0.5403(3) 0.4607(5) 0.2890(4) 0.0482(13) Uani 0.412(3) 1 d G U P A 1
C2A_1 C 0.4977(4) 0.4833(5) 0.2452(3) 0.0523(12) Uani 0.412(3) 1 d G U P A 1
C3A_1 C 0.4434(3) 0.5241(4) 0.2598(3) 0.0658(12) Uani 0.412(3) 1 d G U P A 1
C4A_1 C 0.4317(3) 0.5423(4) 0.3182(4) 0.0686(13) Uani 0.412(3) 1 d G U P A 1
C5A_1 C 0.4743(4) 0.5197(4) 0.3620(3) 0.0659(14) Uani 0.412(3) 1 d G U P A 1
C6A_1 C 0.5286(3) 0.4788(5) 0.3474(3) 0.0585(13) Uani 0.412(3) 1 d G U P A 1
F2A_1 F 0.5652(3) 0.4592(3) 0.3927(3) 0.0474(14) Uani 0.412(3) 1 d . U P A 1
F3A_1 F 0.5065(4) 0.4677(4) 0.1924(4) 0.0656(19) Uani 0.412(3) 1 d . U P A 1
F4A_1 F 0.4032(3) 0.5465(3) 0.2207(4) 0.0921(17) Uani 0.412(3) 1 d . U P A 1
F5A_1 F 0.4614(3) 0.5400(4) 0.4195(4) 0.092(2) Uani 0.412(3) 1 d . U P A 1
F6A_1 F 0.3791(3) 0.5823(3) 0.3351(4) 0.1001(17) Uani 0.412(3) 1 d . U P A 1
C1B_1 C 0.5361(2) 0.4616(3) 0.2774(2) 0.0478(11) Uani 0.588(3) 1 d G U P A 2
C2B_1 C 0.5069(3) 0.4778(3) 0.2238(2) 0.0540(12) Uani 0.588(3) 1 d G U P A 2
C3B_1 C 0.4517(2) 0.5208(3) 0.2222(2) 0.0613(12) Uani 0.588(3) 1 d G U P A 2
C4B_1 C 0.42565(19) 0.5477(2) 0.2742(3) 0.0706(12) Uani 0.588(3) 1 d G U P A 2
C5B_1 C 0.4548(2) 0.5316(3) 0.3278(2) 0.0690(12) Uani 0.588(3) 1 d G U P A 2
C6B_1 C 0.5101(2) 0.4885(3) 0.3294(2) 0.0561(10) Uani 0.588(3) 1 d G U P A 2
F2B_1 F 0.5357(3) 0.4758(3) 0.3794(2) 0.0662(13) Uani 0.588(3) 1 d . U P A 2
F3B_1 F 0.5281(2) 0.4543(3) 0.17324(19) 0.0447(10) Uani 0.588(3) 1 d . U P A 2
F4B_1 F 0.4219(2) 0.5378(2) 0.1715(3) 0.0839(14) Uani 0.588(3) 1 d . U P A 2
F5B_1 F 0.4311(3) 0.5588(3) 0.3768(3) 0.1009(15) Uani 0.588(3) 1 d . U P A 2
F6B_1 F 0.3733(2) 0.5916(2) 0.2735(3) 0.1051(15) Uani 0.588(3) 1 d . U P A 2
F1_1 F 0.69341(8) 0.35566(9) 0.27352(7) 0.0446(4) Uani 1 1 d . . . . .
C1_2 C 0.66502(13) 0.48827(14) 0.24970(11) 0.0303(6) Uani 1 1 d . . . . .
N1_2 N 0.68894(13) 0.50412(14) 0.19542(10) 0.0443(6) Uani 1 1 d . . . . .
C2_2 C 0.7351(2) 0.5819(2) 0.25364(15) 0.0711(13) Uani 1 1 d . . . . .
H2_2 H 0.7606 0.6200 0.2690 0.085 Uiso 1 1 calc R U . . .
N2_2 N 0.69407(12) 0.53763(13) 0.28496(10) 0.0391(6) Uani 1 1 d . . . . .
C3_2 C 0.7320(2) 0.5610(2) 0.19789(15) 0.0762(14) Uani 1 1 d . . . . .
H3_2 H 0.7550 0.5814 0.1657 0.091 Uiso 1 1 calc R U . . .
C4_2 C 0.67091(15) 0.47338(16) 0.13926(11) 0.0395(7) Uani 1 1 d . . . . .
C5_2 C 0.70289(15) 0.41300(18) 0.11903(12) 0.0440(7) Uani 1 1 d . . . . .
C6_2 C 0.68562(16) 0.38758(18) 0.06378(13) 0.0472(8) Uani 1 1 d . . . . .
H6_2 H 0.7065 0.3458 0.0490 0.057 Uiso 1 1 calc R U . . .
C7_2 C 0.63919(17) 0.42087(18) 0.02963(12) 0.0462(8) Uani 1 1 d . . . . .
C8_2 C 0.60987(18) 0.48193(18) 0.05058(13) 0.0503(8) Uani 1 1 d . . . . .
H8_2 H 0.5784 0.5057 0.0269 0.060 Uiso 1 1 calc R U . . .
C9_2 C 0.62522(17) 0.50989(17) 0.10573(13) 0.0461(8) Uani 1 1 d . . . . .
C10_2 C 0.75676(17) 0.3782(2) 0.15403(14) 0.0646(11) Uani 1 1 d . . . . .
H10A_2 H 0.7717 0.3349 0.1336 0.097 Uiso 1 1 calc R U . . .
H10B_2 H 0.7404 0.3652 0.1931 0.097 Uiso 1 1 calc R U . . .
H10C_2 H 0.7931 0.4118 0.1581 0.097 Uiso 1 1 calc R U . . .
C11_2 C 0.6217(2) 0.3910(2) -0.03047(14) 0.0659(11) Uani 1 1 d . . . . .
H11A_2 H 0.5826 0.4153 -0.0453 0.099 Uiso 1 1 calc R U . . .
H11B_2 H 0.6132 0.3395 -0.0272 0.099 Uiso 1 1 calc R U . . .
H11C_2 H 0.6579 0.3991 -0.0578 0.099 Uiso 1 1 calc R U . . .
C12_2 C 0.5936(2) 0.57865(18) 0.12614(16) 0.0653(11) Uani 1 1 d . . . . .
H12A_2 H 0.6208 0.6195 0.1146 0.098 Uiso 1 1 calc R U . . .
H12B_2 H 0.5891 0.5778 0.1691 0.098 Uiso 1 1 calc R U . . .
H12C_2 H 0.5505 0.5832 0.1080 0.098 Uiso 1 1 calc R U . . .
C13_2 C 0.68120(14) 0.54775(14) 0.34689(11) 0.0333(6) Uani 1 1 d . . . . .
C14_2 C 0.63533(15) 0.59908(15) 0.36268(13) 0.0393(7) Uani 1 1 d . . . . .
C15_2 C 0.62381(15) 0.60937(18) 0.42231(14) 0.0488(8) Uani 1 1 d . . . . .
H15_2 H 0.5926 0.6441 0.4343 0.059 Uiso 1 1 calc R U . . .
C16_2 C 0.65665(15) 0.5703(2) 0.46452(13) 0.0516(9) Uani 1 1 d . . . . .
C17_2 C 0.70306(15) 0.52126(19) 0.44683(13) 0.0469(8) Uani 1 1 d . . . . .
H17_2 H 0.7264 0.4952 0.4759 0.056 Uiso 1 1 calc R U . . .
C18_2 C 0.71680(13) 0.50879(16) 0.38764(12) 0.0356(6) Uani 1 1 d . . . . .
C19_2 C 0.76842(16) 0.45667(19) 0.36938(15) 0.0514(8) Uani 1 1 d . . . . .
H19A_2 H 0.8017 0.4817 0.3462 0.077 Uiso 1 1 calc R U . . .
H19B_2 H 0.7488 0.4186 0.3455 0.077 Uiso 1 1 calc R U . . .
H19C_2 H 0.7886 0.4356 0.4045 0.077 Uiso 1 1 calc R U . . .
C20_2 C 0.59885(18) 0.64206(18) 0.31749(16) 0.0569(9) Uani 1 1 d . . . . .
H20A_2 H 0.5779 0.6095 0.2894 0.085 Uiso 1 1 calc R U . . .
H20B_2 H 0.6293 0.6735 0.2965 0.085 Uiso 1 1 calc R U . . .
H20C_2 H 0.5656 0.6712 0.3371 0.085 Uiso 1 1 calc R U . . .
C21_2 C 0.6410(2) 0.5799(3) 0.52923(15) 0.0885(16) Uani 1 1 d . . . . .
H21A_2 H 0.6430 0.6310 0.5394 0.133 Uiso 1 1 calc R U . . .
H21B_2 H 0.6727 0.5533 0.5530 0.133 Uiso 1 1 calc R U . . .
H21C_2 H 0.5971 0.5616 0.5372 0.133 Uiso 1 1 calc R U . . .
C1_3 C 0.57358(13) 0.32028(14) 0.30245(11) 0.0305(6) Uani 1 1 d . . . . .
N1_3 N 0.52971(12) 0.28107(12) 0.27107(10) 0.0372(5) Uani 1 1 d . . . . .
C2_3 C 0.51403(19) 0.21781(17) 0.29918(15) 0.0564(10) Uani 1 1 d . . . . .
H2_3 H 0.4849 0.1819 0.2854 0.068 Uiso 1 1 calc R U . . .
N2_3 N 0.58355(12) 0.27934(12) 0.35133(10) 0.0369(6) Uani 1 1 d . . . . .
C3_3 C 0.54740(19) 0.21672(18) 0.34920(15) 0.0571(10) Uani 1 1 d . . . . .
H3_3 H 0.5466 0.1799 0.3781 0.069 Uiso 1 1 calc R U . . .
C4_3 C 0.62533(14) 0.29489(14) 0.40086(11) 0.0327(6) Uani 1 1 d . . . . .
C5_3 C 0.59828(16) 0.32520(16) 0.45106(13) 0.0421(7) Uani 1 1 d . . . . .
C6_3 C 0.63937(19) 0.33776(18) 0.49857(13) 0.0535(9) Uani 1 1 d . . . . .
H6_3 H 0.6222 0.3602 0.5327 0.064 Uiso 1 1 calc R U . . .
C7_3 C 0.70416(19) 0.31869(19) 0.49776(14) 0.0530(9) Uani 1 1 d . . . . .
C8_3 C 0.72792(16) 0.28507(19) 0.44859(14) 0.0503(8) Uani 1 1 d . . . . .
H8_3 H 0.7722 0.2704 0.4481 0.060 Uiso 1 1 calc R U . . .
C9_3 C 0.68957(15) 0.27174(15) 0.39964(12) 0.0381(7) Uani 1 1 d . . . . .
C10_3 C 0.52630(18) 0.3408(2) 0.45596(18) 0.0721(12) Uani 1 1 d . . . . .
H10A_3 H 0.5199 0.3869 0.4758 0.108 Uiso 1 1 calc R U . . .
H10B_3 H 0.5052 0.3027 0.4788 0.108 Uiso 1 1 calc R U . . .
H10C_3 H 0.5071 0.3428 0.4165 0.108 Uiso 1 1 calc R U . . .
C11_3 C 0.7476(2) 0.3348(3) 0.54982(17) 0.0894(15) Uani 1 1 d . . . . .
H11A_3 H 0.7838 0.3005 0.5507 0.134 Uiso 1 1 calc R U . . .
H11B_3 H 0.7223 0.3306 0.5863 0.134 Uiso 1 1 calc R U . . .
H11C_3 H 0.7648 0.3837 0.5463 0.134 Uiso 1 1 calc R U . . .
C12_3 C 0.7167(2) 0.2298(2) 0.34854(14) 0.0615(10) Uani 1 1 d . . . . .
H12A_3 H 0.6897 0.1872 0.3417 0.092 Uiso 1 1 calc R U . . .
H12B_3 H 0.7614 0.2150 0.3575 0.092 Uiso 1 1 calc R U . . .
H12C_3 H 0.7166 0.2599 0.3132 0.092 Uiso 1 1 calc R U . . .
C13_3 C 0.50493(14) 0.29835(14) 0.21313(12) 0.0342(6) Uani 1 1 d . . . . .
C14_3 C 0.44116(15) 0.32229(15) 0.20771(13) 0.0383(7) Uani 1 1 d . . . . .
C15_3 C 0.41784(16) 0.33474(15) 0.15148(14) 0.0433(7) Uani 1 1 d . . . . .
H15_3 H 0.3744 0.3514 0.1467 0.052 Uiso 1 1 calc R U . . .
C16_3 C 0.45587(17) 0.32364(17) 0.10217(14) 0.0469(8) Uani 1 1 d . . . . .
C17_3 C 0.51875(16) 0.29881(17) 0.10938(13) 0.0449(7) Uani 1 1 d . . . . .
H17_3 H 0.5449 0.2907 0.0755 0.054 Uiso 1 1 calc R U . . .
C18_3 C 0.54492(15) 0.28537(15) 0.16463(13) 0.0379(7) Uani 1 1 d . . . . .
C19_3 C 0.61294(16) 0.25672(19) 0.17131(16) 0.0536(8) Uani 1 1 d . . . . .
H19A_3 H 0.6316 0.2478 0.1323 0.080 Uiso 1 1 calc R U . . .
H19B_3 H 0.6118 0.2118 0.1937 0.080 Uiso 1 1 calc R U . . .
H19C_3 H 0.6397 0.2919 0.1923 0.080 Uiso 1 1 calc R U . . .
C20_3 C 0.39800(17) 0.33446(19) 0.26057(15) 0.0536(9) Uani 1 1 d . . . . .
H20A_3 H 0.3574 0.3575 0.2480 0.080 Uiso 1 1 calc R U . . .
H20B_3 H 0.4205 0.3655 0.2888 0.080 Uiso 1 1 calc R U . . .
H20C_3 H 0.3881 0.2883 0.2792 0.080 Uiso 1 1 calc R U . . .
C21_3 C 0.4295(2) 0.3381(2) 0.04089(16) 0.0740(12) Uani 1 1 d . . . . .
H21A_3 H 0.4651 0.3542 0.0153 0.111 Uiso 1 1 calc R U . . .
H21B_3 H 0.3960 0.3754 0.0429 0.111 Uiso 1 1 calc R U . . .
H21C_3 H 0.4105 0.2939 0.0249 0.111 Uiso 1 1 calc R U . . .

loop_
_atom_site_aniso_label
_atom_site_aniso_U_11
_atom_site_aniso_U_22
_atom_site_aniso_U_33
_atom_site_aniso_U_23
_atom_site_aniso_U_13
_atom_site_aniso_U_12
Ni1 0.03277(18) 0.02427(17) 0.02429(16) -0.00193(13) -0.00065(14) -0.00285(14)
C1A_1 0.035(2) 0.021(2) 0.088(3) -0.003(2) 0.006(2) -0.004(2)
C2A_1 0.035(2) 0.0251(19) 0.097(3) -0.002(2) 0.003(2) -0.0001(18)
C3A_1 0.043(2) 0.037(2) 0.118(3) -0.004(2) 0.005(2) 0.0034(19)
C4A_1 0.046(2) 0.040(2) 0.120(3) -0.010(2) 0.013(2) 0.007(2)
C5A_1 0.051(2) 0.038(2) 0.109(3) -0.014(2) 0.018(2) 0.002(2)
C6A_1 0.046(2) 0.031(2) 0.098(3) -0.011(2) 0.017(2) -0.001(2)
F2A_1 0.050(3) 0.038(3) 0.054(3) -0.012(2) 0.016(3) 0.000(2)
F3A_1 0.054(4) 0.045(3) 0.098(5) 0.012(3) -0.024(3) -0.005(3)
F4A_1 0.062(3) 0.060(3) 0.154(4) 0.010(3) -0.028(3) 0.003(3)
F5A_1 0.075(4) 0.070(4) 0.129(5) -0.043(4) 0.043(4) 0.002(3)
F6A_1 0.061(3) 0.068(3) 0.171(4) -0.024(3) 0.019(3) 0.016(3)
C1B_1 0.0372(19) 0.0209(17) 0.085(3) -0.006(2) 0.012(2) -0.0072(16)
C2B_1 0.039(2) 0.0271(18) 0.096(3) 0.001(2) 0.001(2) -0.0035(17)
C3B_1 0.039(2) 0.0345(19) 0.111(3) 0.005(2) 0.001(2) 0.0006(18)
C4B_1 0.045(2) 0.041(2) 0.126(3) -0.007(2) 0.014(2) 0.0061(19)
C5B_1 0.052(2) 0.0392(19) 0.116(3) -0.010(2) 0.021(2) 0.0043(18)
C6B_1 0.044(2) 0.0285(17) 0.096(3) -0.0095(19) 0.0168(19) -0.0001(16)
F2B_1 0.082(3) 0.054(3) 0.063(3) -0.014(2) 0.027(3) -0.009(2)
F3B_1 0.044(2) 0.038(2) 0.052(2) 0.0071(16) -0.0081(17) -0.0022(17)
F4B_1 0.054(2) 0.058(2) 0.140(4) 0.031(3) -0.039(3) 0.0008(18)
F5B_1 0.094(3) 0.072(3) 0.137(4) -0.021(3) 0.056(3) 0.015(2)
F6B_1 0.061(2) 0.069(2) 0.185(4) 0.004(3) 0.022(3) 0.0267(19)
F1_1 0.0395(9) 0.0404(9) 0.0539(10) 0.0047(8) -0.0001(8) 0.0038(8)
C1_2 0.0372(14) 0.0308(13) 0.0228(12) -0.0016(11) -0.0027(11) -0.0057(12)
N1_2 0.0554(16) 0.0546(16) 0.0230(11) -0.0034(11) 0.0012(11) -0.0255(13)
C2_2 0.094(3) 0.084(3) 0.0359(17) -0.0066(18) 0.0068(18) -0.062(2)
N2_2 0.0488(15) 0.0418(14) 0.0268(12) -0.0039(10) 0.0002(10) -0.0179(12)
C3_2 0.098(3) 0.099(3) 0.0312(16) -0.0034(18) 0.0096(19) -0.068(3)
C4_2 0.0519(18) 0.0489(18) 0.0177(12) -0.0020(12) 0.0004(12) -0.0136(15)
C5_2 0.0430(17) 0.063(2) 0.0263(14) 0.0002(14) 0.0014(12) -0.0019(15)
C6_2 0.0546(19) 0.0547(19) 0.0324(15) -0.0064(14) 0.0040(14) 0.0054(16)
C7_2 0.061(2) 0.0505(19) 0.0270(14) -0.0056(13) -0.0055(14) -0.0049(16)
C8_2 0.069(2) 0.0479(18) 0.0346(16) 0.0027(14) -0.0108(15) 0.0014(17)
C9_2 0.067(2) 0.0388(16) 0.0327(15) -0.0003(13) 0.0002(15) -0.0050(15)
C10_2 0.049(2) 0.109(3) 0.0356(17) 0.0016(19) -0.0005(15) 0.016(2)
C11_2 0.091(3) 0.072(3) 0.0347(17) -0.0151(17) -0.0142(18) -0.001(2)
C12_2 0.103(3) 0.042(2) 0.052(2) -0.0049(16) 0.000(2) 0.008(2)
C13_2 0.0411(16) 0.0326(14) 0.0262(13) -0.0052(11) -0.0016(12) -0.0124(12)
C14_2 0.0440(16) 0.0336(15) 0.0405(15) -0.0059(13) -0.0092(13) -0.0072(13)
C15_2 0.0408(17) 0.056(2) 0.0493(18) -0.0220(15) -0.0032(15) 0.0029(15)
C16_2 0.0399(17) 0.083(2) 0.0323(16) -0.0153(16) -0.0012(14) -0.0037(17)
C17_2 0.0404(17) 0.068(2) 0.0322(15) 0.0013(15) -0.0091(13) 0.0004(16)
C18_2 0.0322(14) 0.0421(16) 0.0326(14) -0.0055(12) -0.0029(12) -0.0047(13)
C19_2 0.0431(18) 0.057(2) 0.0539(19) -0.0116(16) -0.0058(15) 0.0050(16)
C20_2 0.069(2) 0.0357(17) 0.066(2) 0.0002(16) -0.0213(19) -0.0016(16)
C21_2 0.063(2) 0.168(5) 0.0352(19) -0.029(2) 0.0006(18) 0.010(3)
C1_3 0.0358(14) 0.0244(13) 0.0312(13) -0.0027(11) 0.0008(12) -0.0002(11)
N1_3 0.0496(14) 0.0290(12) 0.0330(12) 0.0029(10) -0.0112(11) -0.0088(11)
C2_3 0.079(2) 0.0358(17) 0.0543(19) 0.0153(15) -0.0271(18) -0.0281(17)
N2_3 0.0480(14) 0.0302(12) 0.0325(12) 0.0031(10) -0.0087(11) -0.0085(11)
C3_3 0.082(3) 0.0396(18) 0.0492(19) 0.0163(15) -0.0254(18) -0.0231(18)
C4_3 0.0411(16) 0.0284(13) 0.0287(13) 0.0003(11) -0.0047(12) -0.0018(12)
C5_3 0.0498(18) 0.0413(16) 0.0351(15) 0.0006(13) 0.0075(14) 0.0036(14)
C6_3 0.080(3) 0.050(2) 0.0296(15) -0.0117(14) 0.0067(16) -0.0036(18)
C7_3 0.067(2) 0.058(2) 0.0343(16) 0.0010(15) -0.0131(16) -0.0188(18)
C8_3 0.0428(18) 0.065(2) 0.0435(17) 0.0111(16) -0.0065(15) 0.0006(16)
C9_3 0.0481(17) 0.0349(15) 0.0312(14) 0.0017(12) -0.0021(13) 0.0069(13)
C10_3 0.059(2) 0.092(3) 0.066(2) 0.015(2) 0.024(2) 0.020(2)
C11_3 0.107(4) 0.110(4) 0.050(2) 0.003(2) -0.033(2) -0.039(3)
C12_3 0.079(3) 0.061(2) 0.0449(19) -0.0009(16) 0.0067(18) 0.036(2)
C13_3 0.0461(16) 0.0222(13) 0.0343(15) 0.0007(11) -0.0088(12) -0.0062(12)
C14_3 0.0464(17) 0.0272(14) 0.0414(16) 0.0004(12) -0.0024(13) -0.0043(13)
C15_3 0.0460(18) 0.0314(15) 0.0526(19) 0.0065(13) -0.0135(15) 0.0009(13)
C16_3 0.059(2) 0.0394(17) 0.0420(17) 0.0082(14) -0.0147(16) -0.0028(15)
C17_3 0.056(2) 0.0436(17) 0.0355(15) -0.0023(13) -0.0015(14) -0.0032(15)
C18_3 0.0452(17) 0.0285(14) 0.0400(16) -0.0029(12) -0.0060(13) -0.0023(13)
C19_3 0.0478(19) 0.054(2) 0.059(2) -0.0102(17) -0.0088(16) 0.0065(16)
C20_3 0.051(2) 0.053(2) 0.057(2) -0.0068(16) 0.0066(16) -0.0093(16)
C21_3 0.086(3) 0.088(3) 0.049(2) 0.017(2) -0.021(2) 0.009(2)

loop_
_atom_type_symbol
_atom_type_description
_atom_type_scat_dispersion_real
_atom_type_scat_dispersion_imag
_atom_type_scat_source
C C 0.0033 0.0016 'International Tables Vol C Tables 4.2.6.8 and 6.1.1.4'
H H 0.0000 0.0000 'International Tables Vol C Tables 4.2.6.8 and 6.1.1.4'
N N 0.0061 0.0033 'International Tables Vol C Tables 4.2.6.8 and 6.1.1.4'
F F 0.0171 0.0103 'International Tables Vol C Tables 4.2.6.8 and 6.1.1.4'
Ni Ni 0.3393 1.1124 'International Tables Vol C Tables 4.2.6.8 and 6.1.1.4'

loop_
_geom_angle_atom_site_label_1
_geom_angle_atom_site_label_2
_geom_angle_atom_site_label_3
_geom_angle
_geom_angle_site_symmetry_1
_geom_angle_site_symmetry_3
_geom_angle_publ_flag
F1_1 Ni1 C1A_1 173.7(3) . . ?
F1_1 Ni1 C1_3 88.59(9) . . ?
C1A_1 Ni1 C1_3 91.3(3) . . ?
F1_1 Ni1 C1_2 87.11(10) . . ?
C1A_1 Ni1 C1_2 93.0(3) . . ?
C1_3 Ni1 C1_2 175.59(11) . . ?
F1_1 Ni1 C1B_1 177.80(19) . . ?
C1_3 Ni1 C1B_1 92.9(2) . . ?
C1_2 Ni1 C1B_1 91.4(2) . . ?
C2A_1 C1A_1 C6A_1 120.0 . . ?
C2A_1 C1A_1 Ni1 125.6(4) . . ?
C6A_1 C1A_1 Ni1 114.4(4) . . ?
F3A_1 C2A_1 C1A_1 121.7(6) . . ?
F3A_1 C2A_1 C3A_1 118.3(6) . . ?
C1A_1 C2A_1 C3A_1 120.0 . . ?
F4A_1 C3A_1 C4A_1 118.1(7) . . ?
F4A_1 C3A_1 C2A_1 121.9(7) . . ?
C4A_1 C3A_1 C2A_1 120.0 . . ?
F6A_1 C4A_1 C3A_1 122.5(7) . . ?
F6A_1 C4A_1 C5A_1 117.5(7) . . ?
C3A_1 C4A_1 C5A_1 120.0 . . ?
F5A_1 C5A_1 C6A_1 121.8(6) . . ?
F5A_1 C5A_1 C4A_1 118.1(6) . . ?
C6A_1 C5A_1 C4A_1 120.0 . . ?
F2A_1 C6A_1 C5A_1 114.9(5) . . ?
F2A_1 C6A_1 C1A_1 125.1(5) . . ?
C5A_1 C6A_1 C1A_1 120.0 . . ?
C2B_1 C1B_1 C6B_1 120.0 . . ?
C2B_1 C1B_1 Ni1 118.4(3) . . ?
C6B_1 C1B_1 Ni1 121.5(3) . . ?
F3B_1 C2B_1 C3B_1 116.3(4) . . ?
F3B_1 C2B_1 C1B_1 123.7(4) . . ?
C3B_1 C2B_1 C1B_1 120.0 . . ?
F4B_1 C3B_1 C4B_1 118.0(4) . . ?
F4B_1 C3B_1 C2B_1 122.0(4) . . ?
C4B_1 C3B_1 C2B_1 120.0 . . ?
F6B_1 C4B_1 C3B_1 120.9(5) . . ?
F6B_1 C4B_1 C5B_1 119.1(5) . . ?
C3B_1 C4B_1 C5B_1 120.0 . . ?
F5B_1 C5B_1 C4B_1 119.8(5) . . ?
F5B_1 C5B_1 C6B_1 120.2(5) . . ?
C4B_1 C5B_1 C6B_1 120.0 . . ?
F2B_1 C6B_1 C5B_1 117.9(4) . . ?
F2B_1 C6B_1 C1B_1 122.1(4) . . ?
C5B_1 C6B_1 C1B_1 120.0 . . ?
N2_2 C1_2 N1_2 103.2(2) . . ?
N2_2 C1_2 Ni1 125.14(19) . . ?
N1_2 C1_2 Ni1 130.57(19) . . ?
C1_2 N1_2 C3_2 111.2(2) . . ?
C1_2 N1_2 C4_2 128.4(2) . . ?
C3_2 N1_2 C4_2 120.2(2) . . ?
C3_2 C2_2 N2_2 106.8(3) . . ?
C3_2 C2_2 H2_2 126.6 . . ?
N2_2 C2_2 H2_2 126.6 . . ?
C1_2 N2_2 C2_2 111.7(2) . . ?
C1_2 N2_2 C13_2 125.6(2) . . ?
C2_2 N2_2 C13_2 122.5(2) . . ?
C2_2 C3_2 N1_2 107.1(3) . . ?
C2_2 C3_2 H3_2 126.5 . . ?
N1_2 C3_2 H3_2 126.5 . . ?
C5_2 C4_2 C9_2 122.6(3) . . ?
C5_2 C4_2 N1_2 119.6(3) . . ?
C9_2 C4_2 N1_2 117.6(3) . . ?
C4_2 C5_2 C6_2 117.2(3) . . ?
C4_2 C5_2 C10_2 121.6(3) . . ?
C6_2 C5_2 C10_2 121.1(3) . . ?
C7_2 C6_2 C5_2 122.2(3) . . ?
C7_2 C6_2 H6_2 118.9 . . ?
C5_2 C6_2 H6_2 118.9 . . ?
C8_2 C7_2 C6_2 118.8(3) . . ?
C8_2 C7_2 C11_2 120.8(3) . . ?
C6_2 C7_2 C11_2 120.4(3) . . ?
C7_2 C8_2 C9_2 121.5(3) . . ?
C7_2 C8_2 H8_2 119.2 . . ?
C9_2 C8_2 H8_2 119.2 . . ?
C4_2 C9_2 C8_2 117.6(3) . . ?
C4_2 C9_2 C12_2 122.6(3) . . ?
C8_2 C9_2 C12_2 119.8(3) . . ?
C5_2 C10_2 H10A_2 109.5 . . ?
C5_2 C10_2 H10B_2 109.5 . . ?
H10A_2 C10_2 H10B_2 109.5 . . ?
C5_2 C10_2 H10C_2 109.5 . . ?
H10A_2 C10_2 H10C_2 109.5 . . ?
H10B_2 C10_2 H10C_2 109.5 . . ?
C7_2 C11_2 H11A_2 109.5 . . ?
C7_2 C11_2 H11B_2 109.5 . . ?
H11A_2 C11_2 H11B_2 109.5 . . ?
C7_2 C11_2 H11C_2 109.5 . . ?
H11A_2 C11_2 H11C_2 109.5 . . ?
H11B_2 C11_2 H11C_2 109.5 . . ?
C9_2 C12_2 H12A_2 109.5 . . ?
C9_2 C12_2 H12B_2 109.5 . . ?
H12A_2 C12_2 H12B_2 109.5 . . ?
C9_2 C12_2 H12C_2 109.5 . . ?
H12A_2 C12_2 H12C_2 109.5 . . ?
H12B_2 C12_2 H12C_2 109.5 . . ?
C18_2 C13_2 C14_2 123.1(2) . . ?
C18_2 C13_2 N2_2 119.1(3) . . ?
C14_2 C13_2 N2_2 117.7(3) . . ?
C15_2 C14_2 C13_2 117.5(3) . . ?
C15_2 C14_2 C20_2 120.6(3) . . ?
C13_2 C14_2 C20_2 121.9(3) . . ?
C16_2 C15_2 C14_2 121.5(3) . . ?
C16_2 C15_2 H15_2 119.3 . . ?
C14_2 C15_2 H15_2 119.3 . . ?
C15_2 C16_2 C17_2 119.0(3) . . ?
C15_2 C16_2 C21_2 120.6(3) . . ?
C17_2 C16_2 C21_2 120.5(3) . . ?
C16_2 C17_2 C18_2 122.1(3) . . ?
C16_2 C17_2 H17_2 119.0 . . ?
C18_2 C17_2 H17_2 119.0 . . ?
C13_2 C18_2 C17_2 116.8(3) . . ?
C13_2 C18_2 C19_2 121.9(3) . . ?
C17_2 C18_2 C19_2 121.3(3) . . ?
C18_2 C19_2 H19A_2 109.5 . . ?
C18_2 C19_2 H19B_2 109.5 . . ?
H19A_2 C19_2 H19B_2 109.5 . . ?
C18_2 C19_2 H19C_2 109.5 . . ?
H19A_2 C19_2 H19C_2 109.5 . . ?
H19B_2 C19_2 H19C_2 109.5 . . ?
C14_2 C20_2 H20A_2 109.5 . . ?
C14_2 C20_2 H20B_2 109.5 . . ?
H20A_2 C20_2 H20B_2 109.5 . . ?
C14_2 C20_2 H20C_2 109.5 . . ?
H20A_2 C20_2 H20C_2 109.5 . . ?
H20B_2 C20_2 H20C_2 109.5 . . ?
C16_2 C21_2 H21A_2 109.5 . . ?
C16_2 C21_2 H21B_2 109.5 . . ?
H21A_2 C21_2 H21B_2 109.5 . . ?
C16_2 C21_2 H21C_2 109.5 . . ?
H21A_2 C21_2 H21C_2 109.5 . . ?
H21B_2 C21_2 H21C_2 109.5 . . ?
N1_3 C1_3 N2_3 103.0(2) . . ?
N1_3 C1_3 Ni1 126.39(19) . . ?
N2_3 C1_3 Ni1 130.2(2) . . ?
C1_3 N1_3 C2_3 111.8(2) . . ?
C1_3 N1_3 C13_3 126.1(2) . . ?
C2_3 N1_3 C13_3 122.0(2) . . ?
C3_3 C2_3 N1_3 106.8(3) . . ?
C3_3 C2_3 H2_3 126.6 . . ?
N1_3 C2_3 H2_3 126.6 . . ?
C1_3 N2_3 C3_3 111.3(2) . . ?
C1_3 N2_3 C4_3 127.7(2) . . ?
C3_3 N2_3 C4_3 121.0(2) . . ?
C2_3 C3_3 N2_3 107.1(3) . . ?
C2_3 C3_3 H3_3 126.4 . . ?
N2_3 C3_3 H3_3 126.4 . . ?
C9_3 C4_3 C5_3 121.5(3) . . ?
C9_3 C4_3 N2_3 119.1(2) . . ?
C5_3 C4_3 N2_3 118.9(3) . . ?
C4_3 C5_3 C6_3 117.6(3) . . ?
C4_3 C5_3 C10_3 122.0(3) . . ?
C6_3 C5_3 C10_3 120.3(3) . . ?
C7_3 C6_3 C5_3 122.2(3) . . ?
C7_3 C6_3 H6_3 118.9 . . ?
C5_3 C6_3 H6_3 118.9 . . ?
C8_3 C7_3 C6_3 118.2(3) . . ?
C8_3 C7_3 C11_3 121.2(4) . . ?
C6_3 C7_3 C11_3 120.6(4) . . ?
C7_3 C8_3 C9_3 122.3(3) . . ?
C7_3 C8_3 H8_3 118.9 . . ?
C9_3 C8_3 H8_3 118.9 . . ?
C8_3 C9_3 C4_3 117.9(3) . . ?
C8_3 C9_3 C12_3 120.1(3) . . ?
C4_3 C9_3 C12_3 121.9(3) . . ?
C5_3 C10_3 H10A_3 109.5 . . ?
C5_3 C10_3 H10B_3 109.5 . . ?
H10A_3 C10_3 H10B_3 109.5 . . ?
C5_3 C10_3 H10C_3 109.5 . . ?
H10A_3 C10_3 H10C_3 109.5 . . ?
H10B_3 C10_3 H10C_3 109.5 . . ?
C7_3 C11_3 H11A_3 109.5 . . ?
C7_3 C11_3 H11B_3 109.5 . . ?
H11A_3 C11_3 H11B_3 109.5 . . ?
C7_3 C11_3 H11C_3 109.5 . . ?
H11A_3 C11_3 H11C_3 109.5 . . ?
H11B_3 C11_3 H11C_3 109.5 . . ?
C9_3 C12_3 H12A_3 109.5 . . ?
C9_3 C12_3 H12B_3 109.5 . . ?
H12A_3 C12_3 H12B_3 109.5 . . ?
C9_3 C12_3 H12C_3 109.5 . . ?
H12A_3 C12_3 H12C_3 109.5 . . ?
H12B_3 C12_3 H12C_3 109.5 . . ?
C14_3 C13_3 C18_3 122.7(3) . . ?
C14_3 C13_3 N1_3 118.9(3) . . ?
C18_3 C13_3 N1_3 118.2(3) . . ?
C15_3 C14_3 C13_3 117.5(3) . . ?
C15_3 C14_3 C20_3 120.4(3) . . ?
C13_3 C14_3 C20_3 122.1(3) . . ?
C16_3 C15_3 C14_3 121.9(3) . . ?
C16_3 C15_3 H15_3 119.1 . . ?
C14_3 C15_3 H15_3 119.1 . . ?
C15_3 C16_3 C17_3 118.8(3) . . ?
C15_3 C16_3 C21_3 121.1(3) . . ?
C17_3 C16_3 C21_3 120.1(3) . . ?
C16_3 C17_3 C18_3 122.0(3) . . ?
C16_3 C17_3 H17_3 119.0 . . ?
C18_3 C17_3 H17_3 119.0 . . ?
C17_3 C18_3 C13_3 117.1(3) . . ?
C17_3 C18_3 C19_3 121.0(3) . . ?
C13_3 C18_3 C19_3 121.9(3) . . ?
C18_3 C19_3 H19A_3 109.5 . . ?
C18_3 C19_3 H19B_3 109.5 . . ?
H19A_3 C19_3 H19B_3 109.5 . . ?
C18_3 C19_3 H19C_3 109.5 . . ?
H19A_3 C19_3 H19C_3 109.5 . . ?
H19B_3 C19_3 H19C_3 109.5 . . ?
C14_3 C20_3 H20A_3 109.5 . . ?
C14_3 C20_3 H20B_3 109.5 . . ?
H20A_3 C20_3 H20B_3 109.5 . . ?
C14_3 C20_3 H20C_3 109.5 . . ?
H20A_3 C20_3 H20C_3 109.5 . . ?
H20B_3 C20_3 H20C_3 109.5 . . ?
C16_3 C21_3 H21A_3 109.5 . . ?
C16_3 C21_3 H21B_3 109.5 . . ?
H21A_3 C21_3 H21B_3 109.5 . . ?
C16_3 C21_3 H21C_3 109.5 . . ?
H21A_3 C21_3 H21C_3 109.5 . . ?
H21B_3 C21_3 H21C_3 109.5 . . ?

loop_
_geom_bond_atom_site_label_1
_geom_bond_atom_site_label_2
_geom_bond_distance
_geom_bond_site_symmetry_2
_geom_bond_publ_flag
Ni1 F1_1 1.8442(17) . ?
Ni1 C1A_1 1.882(4) . ?
Ni1 C1_3 1.922(3) . ?
Ni1 C1_2 1.923(3) . ?
Ni1 C1B_1 1.943(3) . ?
C1A_1 C2A_1 1.3900 . ?
C1A_1 C6A_1 1.3900 . ?
C2A_1 F3A_1 1.247(10) . ?
C2A_1 C3A_1 1.3900 . ?
C3A_1 F4A_1 1.283(9) . ?
C3A_1 C4A_1 1.3900 . ?
C4A_1 F6A_1 1.367(7) . ?
C4A_1 C5A_1 1.3900 . ?
C5A_1 F5A_1 1.387(9) . ?
C5A_1 C6A_1 1.3900 . ?
C6A_1 F2A_1 1.327(9) . ?
C1B_1 C2B_1 1.3900 . ?
C1B_1 C6B_1 1.3900 . ?
C2B_1 F3B_1 1.305(5) . ?
C2B_1 C3B_1 1.3900 . ?
C3B_1 F4B_1 1.343(6) . ?
C3B_1 C4B_1 1.3900 . ?
C4B_1 F6B_1 1.350(5) . ?
C4B_1 C5B_1 1.3900 . ?
C5B_1 F5B_1 1.317(6) . ?
C5B_1 C6B_1 1.3900 . ?
C6B_1 F2B_1 1.275(7) . ?
C1_2 N2_2 1.358(3) . ?
C1_2 N1_2 1.360(3) . ?
N1_2 C3_2 1.382(4) . ?
N1_2 C4_2 1.447(3) . ?
C2_2 C3_2 1.326(5) . ?
C2_2 N2_2 1.376(4) . ?
C2_2 H2_2 0.9500 . ?
N2_2 C13_2 1.444(3) . ?
C3_2 H3_2 0.9500 . ?
C4_2 C5_2 1.382(4) . ?
C4_2 C9_2 1.387(4) . ?
C5_2 C6_2 1.388(4) . ?
C5_2 C10_2 1.509(5) . ?
C6_2 C7_2 1.377(5) . ?
C6_2 H6_2 0.9500 . ?
C7_2 C8_2 1.373(5) . ?
C7_2 C11_2 1.517(4) . ?
C8_2 C9_2 1.393(4) . ?
C8_2 H8_2 0.9500 . ?
C9_2 C12_2 1.509(5) . ?
C10_2 H10A_2 0.9800 . ?
C10_2 H10B_2 0.9800 . ?
C10_2 H10C_2 0.9800 . ?
C11_2 H11A_2 0.9800 . ?
C11_2 H11B_2 0.9800 . ?
C11_2 H11C_2 0.9800 . ?
C12_2 H12A_2 0.9800 . ?
C12_2 H12B_2 0.9800 . ?
C12_2 H12C_2 0.9800 . ?
C13_2 C18_2 1.385(4) . ?
C13_2 C14_2 1.390(4) . ?
C14_2 C15_2 1.388(4) . ?
C14_2 C20_2 1.502(4) . ?
C15_2 C16_2 1.380(5) . ?
C15_2 H15_2 0.9500 . ?
C16_2 C17_2 1.381(5) . ?
C16_2 C21_2 1.515(4) . ?
C17_2 C18_2 1.394(4) . ?
C17_2 H17_2 0.9500 . ?
C18_2 C19_2 1.496(4) . ?
C19_2 H19A_2 0.9800 . ?
C19_2 H19B_2 0.9800 . ?
C19_2 H19C_2 0.9800 . ?
C20_2 H20A_2 0.9800 . ?
C20_2 H20B_2 0.9800 . ?
C20_2 H20C_2 0.9800 . ?
C21_2 H21A_2 0.9800 . ?
C21_2 H21B_2 0.9800 . ?
C21_2 H21C_2 0.9800 . ?
C1_3 N1_3 1.362(3) . ?
C1_3 N2_3 1.363(3) . ?
N1_3 C2_3 1.379(4) . ?
N1_3 C13_3 1.447(3) . ?
C2_3 C3_3 1.327(4) . ?
C2_3 H2_3 0.9500 . ?
N2_3 C3_3 1.384(4) . ?
N2_3 C4_3 1.444(3) . ?
C3_3 H3_3 0.9500 . ?
C4_3 C9_3 1.388(4) . ?
C4_3 C5_3 1.389(4) . ?
C5_3 C6_3 1.390(5) . ?
C5_3 C10_3 1.511(5) . ?
C6_3 C7_3 1.377(5) . ?
C6_3 H6_3 0.9500 . ?
C7_3 C8_3 1.371(5) . ?
C7_3 C11_3 1.511(5) . ?
C8_3 C9_3 1.385(4) . ?
C8_3 H8_3 0.9500 . ?
C9_3 C12_3 1.506(4) . ?
C10_3 H10A_3 0.9800 . ?
C10_3 H10B_3 0.9800 . ?
C10_3 H10C_3 0.9800 . ?
C11_3 H11A_3 0.9800 . ?
C11_3 H11B_3 0.9800 . ?
C11_3 H11C_3 0.9800 . ?
C12_3 H12A_3 0.9800 . ?
C12_3 H12B_3 0.9800 . ?
C12_3 H12C_3 0.9800 . ?
C13_3 C14_3 1.389(4) . ?
C13_3 C18_3 1.395(4) . ?
C14_3 C15_3 1.384(4) . ?
C14_3 C20_3 1.510(4) . ?
C15_3 C16_3 1.381(5) . ?
C15_3 H15_3 0.9500 . ?
C16_3 C17_3 1.382(5) . ?
C16_3 C21_3 1.517(4) . ?
C17_3 C18_3 1.388(4) . ?
C17_3 H17_3 0.9500 . ?
C18_3 C19_3 1.503(4) . ?
C19_3 H19A_3 0.9800 . ?
C19_3 H19B_3 0.9800 . ?
C19_3 H19C_3 0.9800 . ?
C20_3 H20A_3 0.9800 . ?
C20_3 H20B_3 0.9800 . ?
C20_3 H20C_3 0.9800 . ?
C21_3 H21A_3 0.9800 . ?
C21_3 H21B_3 0.9800 . ?
C21_3 H21C_3 0.9800 . ?
